data_4116980
loop_
_publ_author_name
'Kazuya Yamaguchi'
'Shouzou Koshino'
'Fumio Akagi'
'Masatatsu Suzuki'
'Akira Uehara'
'Shinnichiro Suzuki'

_publ_section_title
;
 Structures and Catalytic Activities of Carboxylate-Bridged Dinickel(II)
 Complexes as Models for the Metal Center of Urease
;
_journal_name_full 'Journal of the American Chemical Society'
_journal_page_first 5752
_journal_page_last 5753
_journal_paper_doi 10.1021/ja963982+
_journal_volume 119
_journal_year 1997
_chemical_compound_source 'Local laboratory'
_chemical_formula_moiety 'C33 H46 O14 N6 Cl2 Ni2'
_chemical_formula_sum 'C33 H46 Cl2 N6 Ni2 O14'
_chemical_formula_weight 939.00
_space_group_IT_number 14
_symmetry_cell_setting monoclinic
_symmetry_space_group_name_Hall '-P 2ybc'
_symmetry_space_group_name_H-M 'P 1 21/c 1'
_atom_type_scat_source 'International Tables (1974)'
_cell_angle_alpha 90(0)
_cell_angle_beta 94.72(3)
_cell_angle_gamma 90(0)
_cell_formula_units_Z 4
_cell_length_a 17.707(6)
_cell_length_b 13.780(5)
_cell_length_c 16.267(8)
_cell_measurement_reflns_used 22
_cell_measurement_temperature 298
_cell_measurement_theta_max 18
_cell_measurement_theta_min 3
_cell_volume 3956(3)
_computing_cell_refinement Crystan
_computing_data_collection Crystan
_computing_data_reduction Crystan
_computing_molecular_graphics Crystan
_computing_publication_material Crystan
_computing_structure_refinement Crystan
_computing_structure_solution Crystan
_diffrn_measurement_device 'Mac Science MXC3'
_diffrn_measurement_method theta/omega
_diffrn_radiation_type 'Mo K-alpha'
_diffrn_radiation_wavelength 0.710730
_diffrn_reflns_av_R_equivalents 0.072
_diffrn_reflns_limit_h_max 21
_diffrn_reflns_limit_h_min -21
_diffrn_reflns_limit_k_max 0
_diffrn_reflns_limit_k_min -17
_diffrn_reflns_limit_l_max 19
_diffrn_reflns_limit_l_min 0
_diffrn_reflns_number 9485
_diffrn_reflns_theta_max 26.428467
_diffrn_standards_decay_% 0
_diffrn_standards_interval_count 100
_diffrn_standards_number 3
_exptl_absorpt_coefficient_mu 1.163
_exptl_absorpt_correction_type none
_exptl_crystal_colour Green
_exptl_crystal_density_diffrn 1.550
_exptl_crystal_density_meas 1.576
_exptl_crystal_description Block
_exptl_crystal_size_max 0.35
_exptl_crystal_size_mid 0.30
_exptl_crystal_size_min 0.20
_refine_diff_density_max 0.91
_refine_diff_density_min -0.88
_refine_ls_extinction_coef 0.000
_refine_ls_extinction_method Larson
_refine_ls_goodness_of_fit_obs 0.57990E+01
_refine_ls_hydrogen_treatment refxyz
_refine_ls_number_parameters 545
_refine_ls_number_reflns 5072
_refine_ls_R_factor_obs 0.0696
_refine_ls_shift/esd_max 1.3657
_refine_ls_shift/esd_mean 0.0970
_refine_ls_structure_factor_coef F
_refine_ls_weighting_scheme 'Count statistics'
_refine_ls_wR_factor_obs 0.0690
_reflns_number_observed 5072
_reflns_number_total 6697
_reflns_observed_criterion refl_observed_if_F_>_3.00_sigma(F)
_cod_data_source_file ja9639822B_1.cif
_cod_data_source_block sk-1
_cod_original_cell_volume 3955.9(26)
_cod_original_sg_symbol_H-M 'P 21/c '
_cod_original_formula_sum 'C33 H46 O14 N6 Cl2 Ni2'
_cod_database_code 4116980

loop_
_symmetry_equiv_pos_as_xyz
'x, y, z'
'-x, y+1/2, -z+1/2'
'-x, -y, -z'
'x, -y-1/2, z-1/2'

loop_
_atom_site_aniso_label
_atom_site_aniso_U_11
_atom_site_aniso_U_22
_atom_site_aniso_U_33
_atom_site_aniso_U_12
_atom_site_aniso_U_13
_atom_site_aniso_U_23
Ni1 0.0532(3) 0.0600(3) 0.0475(3) -.0078(2) 0.0138(2) -.0144(2)
Ni2 0.0511(3) 0.0504(3) 0.0413(3) 0.0031(2) 0.0057(2) -.0051(2)
Cl1 0.0774(8) 0.1054(10) 0.0696(8) -.0247(8) 0.0199(6) -.0056(7)
Cl2 0.0760(8) 0.0814(9) 0.0988(10) 0.0033(7) -.0123(7) -.0244(7)
O1 0.047(1) 0.050(1) 0.046(1) 0.006(1) 0.005(1) -0.005(1)
O2 0.051(2) 0.120(3) 0.055(2) 0.006(2) 0.005(1) -0.020(2)
O3 0.057(2) 0.084(2) 0.053(2) 0.020(2) 0.000(1) -0.011(1)
O4 0.288(8) 0.206(6) 0.189(6) -0.158(6) 0.070(6) -0.079(5)
O5 0.097(2) 0.068(2) 0.086(2) 0.036(2) 0.045(2) 0.028(2)
O6 0.069(2) 0.085(2) 0.069(2) -0.021(2) 0.020(2) -0.011(2)
O7 0.173(5) 0.131(4) 0.093(3) -0.082(3) 0.034(3) -0.028(3)
O8 0.184(5) 0.184(5) 0.064(2) -0.084(4) 0.025(3) 0.019(3)
O9 0.084(3) 0.181(5) 0.178(5) 0.011(3) 0.020(3) 0.032(4)
O10 0.095(3) 0.233(6) 0.093(3) -0.007(4) -0.012(2) -0.010(4)
O11 0.216(6) 0.077(3) 0.116(4) -0.023(3) -0.014(4) 0.005(3)
O12 0.261(7) 0.101(4) 0.265(8) 0.023(4) -0.150(6) 0.018(4)
O13 0.169(6) 0.443(12) 0.257(8) -0.085(7) 0.112(6) -0.239(9)
N1 0.059(2) 0.053(2) 0.071(2) 0.009(2) 0.025(2) -0.003(2)
N2 0.059(2) 0.056(2) 0.043(2) 0.003(2) 0.009(1) 0.007(1)
N3 0.090(3) 0.095(3) 0.055(2) -0.035(2) 0.032(2) -0.029(2)
N4 0.052(2) 0.055(2) 0.050(2) 0.003(1) 0.000(1) 0.003(1)
N5 0.067(2) 0.051(2) 0.045(2) -0.004(2) 0.013(2) -0.007(1)
N6 0.049(2) 0.063(2) 0.053(2) -0.005(2) 0.009(1) -0.012(2)
C1 0.062(2) 0.050(2) 0.057(2) 0.008(2) 0.011(2) 0.003(2)
C2 0.072(3) 0.060(3) 0.069(3) 0.022(2) 0.019(2) 0.016(2)
C3 0.050(2) 0.079(3) 0.086(3) 0.005(2) 0.019(2) 0.003(2)
C4 0.057(2) 0.062(2) 0.056(2) -0.002(2) 0.007(2) 0.012(2)
C5 0.080(4) 0.088(4) 0.079(3) -0.026(3) -0.013(3) 0.022(3)
C6 0.154(6) 0.078(4) 0.067(3) -0.051(4) -0.008(4) 0.009(3)
C7 0.163(6) 0.049(3) 0.058(3) 0.006(3) 0.021(3) 0.010(2)
C8 0.088(3) 0.070(3) 0.044(2) 0.018(2) 0.021(2) 0.017(2)
C9 0.108(5) 0.122(5) 0.077(4) 0.050(4) 0.013(3) 0.039(4)
C10 0.123(5) 0.063(3) 0.086(4) 0.013(3) 0.055(4) -0.007(3)
C11 0.105(4) 0.053(3) 0.083(3) -0.018(2) 0.052(3) -0.018(2)
C12 0.211(8) 0.066(3) 0.094(5) 0.003(4) 0.090(5) -0.010(3)
C13 0.222(9) 0.075(4) 0.079(4) -0.022(5) 0.067(6) -0.022(3)
C14 0.146(6) 0.101(5) 0.051(3) -0.046(4) 0.019(3) -0.017(3)
C15 0.093(4) 0.116(5) 0.056(3) -0.051(3) 0.018(3) -0.026(3)
C16 0.078(4) 0.272(11) 0.056(3) -0.026(6) -0.008(3) -0.019(5)
C17 0.061(3) 0.058(2) 0.058(3) 0.013(2) 0.000(2) 0.012(2)
C18 0.066(3) 0.073(3) 0.053(2) 0.001(2) -0.009(2) -0.002(2)
C19 0.065(3) 0.060(2) 0.052(2) -0.012(2) 0.011(2) -0.008(2)
C20 0.092(4) 0.092(4) 0.080(4) -0.035(3) 0.011(3) -0.004(3)
C21 0.124(5) 0.086(4) 0.103(5) -0.057(4) 0.024(4) -0.012(3)
C22 0.140(6) 0.057(3) 0.076(4) -0.024(3) 0.022(4) 0.002(3)
C23 0.093(3) 0.063(3) 0.050(2) 0.006(2) 0.022(2) -0.001(2)
C24 0.141(6) 0.073(4) 0.077(4) 0.015(3) 0.006(4) 0.014(3)
C25 0.077(3) 0.068(3) 0.043(2) -0.012(2) -0.010(2) 0.007(2)
C26 0.071(3) 0.064(3) 0.051(2) -0.021(2) 0.010(2) -0.007(2)
C27 0.108(4) 0.097(4) 0.043(2) -0.036(3) 0.007(2) 0.002(2)
C28 0.084(3) 0.123(5) 0.058(3) -0.036(3) 0.030(3) -0.027(3)
C29 0.059(3) 0.101(4) 0.074(3) -0.021(3) 0.021(2) -0.027(3)
C30 0.064(3) 0.074(3) 0.060(3) -0.010(2) 0.009(2) -0.017(2)
C31 0.082(4) 0.116(5) 0.086(4) 0.032(4) 0.028(3) -0.008(4)
C32 0.051(2) 0.099(4) 0.063(3) 0.000(2) -0.002(2) -0.021(3)
C33 0.061(4) 0.325(12) 0.098(5) 0.051(5) -0.016(3) -0.092(8)

loop_
_atom_site_label
_atom_site_fract_x
_atom_site_fract_y
_atom_site_fract_z
_atom_site_U_iso_or_equiv
_atom_site_occupancy
_atom_site_thermal_displace_type
Ni1 0.76120(3) -0.02071(4) 0.60794(3) 0.054 1.000 Uij
Ni2 0.71042(3) 0.04432(4) 0.81199(3) 0.048 1.000 Uij
Cl1 0.59482(8) -0.17913(11) 0.81409(8) 0.084 1.000 Uij
Cl2 0.92016(8) -0.43849(10) 0.66069(9) 0.086 1.000 Uij
O1 0.77909(14) 0.00047(17) 0.72922(14) 0.048 1.000 Uij
O2 0.65490(16) 0.02756(26) 0.60471(17) 0.075 1.000 Uij
O3 0.62720(16) 0.07601(22) 0.72868(17) 0.065 1.000 Uij
O4 0.6570(4) -0.2085(5) 0.5854(4) 0.229 1.000 Uij
O5 0.7170(2) -0.3388(2) 0.1405(2) 0.084 1.000 Uij
O6 0.66091(18) -0.12513(23) 0.79302(19) 0.075 1.000 Uij
O7 0.5913(3) -0.2658(3) 0.7691(3) 0.133 1.000 Uij
O8 0.6014(3) -0.2016(4) 0.8991(2) 0.144 1.000 Uij
O9 0.5307(3) -0.1238(4) 0.7969(3) 0.148 1.000 Uij
O10 0.8448(3) -0.4561(4) 0.6539(3) 0.141 1.000 Uij
O11 0.9401(3) -0.3458(3) 0.6864(3) 0.137 1.000 Uij
O12 0.9481(4) -0.4992(4) 0.7275(4) 0.210 1.000 Uij
O13 0.9544(4) -0.4649(7) 0.5962(5) 0.291 1.000 Uij
N1 0.87002(19) -0.07817(24) 0.62192(22) 0.061 1.000 Uij
N2 0.82216(19) 0.11368(23) 0.58566(18) 0.053 1.000 Uij
N3 0.7715(3) -0.0794(3) 0.4854(2) 0.080 1.000 Uij
N4 0.79387(18) -0.01252(23) 0.89327(19) 0.053 1.000 Uij
N5 0.76910(19) 0.17681(23) 0.83673(19) 0.054 1.000 Uij
N6 0.65113(17) 0.04757(25) 0.92327(19) 0.055 1.000 Uij
C1 0.8488(2) -0.0318(3) 0.7618(2) 0.057 1.000 Uij
C2 0.8815(3) -0.1090(3) 0.7088(3) 0.067 1.000 Uij
C3 0.9249(2) -0.0011(3) 0.6011(3) 0.072 1.000 Uij
C4 0.8941(2) 0.0984(3) 0.6121(3) 0.058 1.000 Uij
C5 0.9412(3) 0.1724(4) 0.6431(3) 0.083 1.000 Uij
C6 0.9134(4) 0.2647(4) 0.6449(3) 0.100 1.000 Uij
C7 0.8420(4) 0.2821(3) 0.6133(3) 0.090 1.000 Uij
C8 0.7959(3) 0.2061(3) 0.5820(3) 0.068 1.000 Uij
C9 0.7183(4) 0.2237(5) 0.5416(4) 0.103 1.000 Uij
C10 0.8726(4) -0.1615(4) 0.5643(3) 0.091 1.000 Uij
C11 0.8319(3) -0.1339(3) 0.4844(3) 0.081 1.000 Uij
C12 0.8565(5) -0.1730(4) 0.4119(4) 0.125 1.000 Uij
C13 0.8157(5) -0.1517(5) 0.3413(4) 0.126 1.000 Uij
C14 0.7533(4) -0.0988(5) 0.3418(3) 0.100 1.000 Uij
C15 0.7290(3) -0.0583(4) 0.4152(3) 0.089 1.000 Uij
C16 0.6624(4) 0.0004(7) 0.4152(4) 0.136 1.000 Uij
C17 0.8387(3) -0.0783(3) 0.8456(3) 0.060 1.000 Uij
C18 0.8407(3) 0.0690(3) 0.9299(3) 0.064 1.000 Uij
C19 0.8318(3) 0.1617(3) 0.8840(3) 0.059 1.000 Uij
C20 0.8874(3) 0.2318(4) 0.8965(3) 0.088 1.000 Uij
C21 0.8760(4) 0.3208(5) 0.8609(4) 0.105 1.000 Uij
C22 0.8112(4) 0.3388(4) 0.8150(3) 0.092 1.000 Uij
C23 0.7579(3) 0.2660(3) 0.8023(3) 0.069 1.000 Uij
C24 0.6870(4) 0.2861(4) 0.7531(4) 0.098 1.000 Uij
C25 0.7550(3) -0.0636(3) 0.9563(2) 0.063 1.000 Uij
C26 0.6907(3) -0.0061(3) 0.9813(2) 0.062 1.000 Uij
C27 0.6660(3) -0.0087(4) 1.0606(3) 0.083 1.000 Uij
C28 0.6016(3) 0.0409(5) 1.0781(3) 0.088 1.000 Uij
C29 0.5627(3) 0.0925(4) 1.0193(3) 0.078 1.000 Uij
C30 0.5899(3) 0.0949(3) 0.9413(3) 0.066 1.000 Uij
C31 0.5468(3) 0.1532(5) 0.8787(4) 0.095 1.000 Uij
C32 0.6094(3) 0.0563(4) 0.6546(3) 0.071 1.000 Uij
C33 0.5308(3) 0.0767(9) 0.6254(5) 0.162 1.000 Uij
H1 0.88297 0.02226 0.76719 0.030 1.000 Uiso
H2A 0.93468 -0.11589 0.72415 0.07 1.000 Uiso
H2B 0.85688 -0.17009 0.71615 0.06 1.000 Uiso
H3A 0.93531 -0.00878 0.54450 0.09 1.000 Uiso
H3B 0.97121 -0.00848 0.63550 0.05 1.000 Uiso
H5 0.99258 0.15889 0.66325 0.07 1.000 Uiso
H6 0.94388 0.31669 0.66876 0.19 1.000 Uiso
H7 0.82269 0.34721 0.61265 0.10 1.000 Uiso
H9A 0.69925 0.28893 0.53869 0.15 1.000 Uiso
H9B 0.68385 0.18613 0.57119 0.17 1.000 Uiso
H9C 0.71745 0.19993 0.48609 0.20 1.000 Uiso
H10A 0.84874 -0.21688 0.58681 0.10 1.000 Uiso
H10B 0.92444 -0.17718 0.55671 0.10 1.000 Uiso
H12 0.90101 -0.21286 0.41356 0.18 1.000 Uiso
H13 0.83273 -0.17436 0.29016 0.13 1.000 Uiso
H14 0.72388 -0.08908 0.29017 0.10 1.000 Uiso
H16A 0.63140 0.01577 0.36571 0.24 1.000 Uiso
H16B 0.67880 0.06117 0.43941 0.10 1.000 Uiso
H16C 0.62990 -0.03153 0.45121 0.13 1.000 Uiso
H17A 0.81307 -0.13940 0.83782 0.04 1.000 Uiso
H17B 0.88737 -0.08900 0.87472 0.05 1.000 Uiso
H18A 0.89285 0.04997 0.93137 0.05 1.000 Uiso
H18B 0.82745 0.07937 0.98527 0.12 1.000 Uiso
H20 0.93460 0.21817 0.92771 0.08 1.000 Uiso
H21 0.91384 0.37054 0.86979 0.10 1.000 Uiso
H22 0.80251 0.40159 0.79047 0.08 1.000 Uiso
H24A 0.67765 0.34860 0.72826 0.16 1.000 Uiso
H24B 0.64724 0.27460 0.78866 0.15 1.000 Uiso
H24C 0.68315 0.23920 0.70926 0.12 1.000 Uiso
H25A 0.78994 -0.07530 1.00362 0.032 1.000 Uiso
H25B 0.73654 -0.12470 0.93452 0.07 1.000 Uiso
H27 0.69391 -0.04504 1.10342 0.05 1.000 Uiso
H28 0.58522 0.03842 1.13278 0.11 1.000 Uiso
H29 0.51731 0.12649 1.03044 0.05 1.000 Uiso
H31A 0.50215 0.18841 0.89062 0.10 1.000 Uiso
H31B 0.53175 0.11011 0.83392 0.09 1.000 Uiso
H31C 0.58165 0.20021 0.86032 0.11 1.000 Uiso
H33A 0.49591 0.09836 0.66360 0.14 1.000 Uiso
H33B 0.51051 0.01776 0.60110 0.15 1.000 Uiso
H33C 0.53161 0.12546 0.58340 0.19 1.000 Uiso

loop_
_geom_angle_atom_site_label_1
_geom_angle_atom_site_label_2
_geom_angle_atom_site_label_3
_geom_angle
_geom_angle_publ_flag
O1 Ni1 O2 92.9(2) yes
O1 Ni1 O5 85.4(2) yes
O1 Ni1 N1 82.9(2) yes
O1 Ni1 N2 90.0(2) yes
O1 Ni1 N3 160.7(2) yes
O2 Ni1 O5 86.9(2) yes
O2 Ni1 N1 174.4(2) yes
O2 Ni1 N2 101.0(2) yes
O2 Ni1 N3 104.5(2) yes
O5 Ni1 N1 89.1(2) yes
O5 Ni1 N2 171.1(2) yes
O5 Ni1 N3 87.2(2) yes
N1 Ni1 N2 82.8(2) yes
N1 Ni1 N3 79.1(2) yes
N2 Ni1 N3 94.8(2) yes
O1 Ni2 O3 93.8(2) yes
O1 Ni2 O6 82.0(2) yes
O1 Ni2 N4 82.6(2) yes
O1 Ni2 N5 94.2(2) yes
O1 Ni2 N6 160.2(2) yes
O3 Ni2 O6 83.5(2) yes
O3 Ni2 N4 170.4(2) yes
O3 Ni2 N5 105.5(2) yes
O3 Ni2 N6 100.6(2) yes
O6 Ni2 N4 87.1(2) yes
O6 Ni2 N5 170.5(2) yes
O6 Ni2 N6 86.2(2) yes
N4 Ni2 N5 83.7(2) yes
N4 Ni2 N6 80.9(2) yes
N5 Ni2 N6 95.0(2) yes
O6 Cl1 O7 108.4(3) yes
O6 Cl1 O8 109.9(3) yes
O6 Cl1 O9 109.6(3) yes
O7 Cl1 O8 108.7(3) yes
O7 Cl1 O9 111.5(4) yes
O8 Cl1 O9 108.7(4) yes
O10 Cl2 O11 114.6(4) yes
O10 Cl2 O12 103.6(4) yes
O10 Cl2 O13 113.9(4) yes
O11 Cl2 O12 104.3(4) yes
O11 Cl2 O13 112.1(5) yes
O12 Cl2 O13 107.1(5) yes
Ni1 O1 Ni2 131.3(2) yes
Ni1 O1 C1 113.5(3) yes
Ni2 O1 C1 114.7(3) yes
Ni1 O2 C32 138.1(3) yes
Ni2 O3 C32 136.9(3) yes
Ni1 O5 O4 120.0(4) yes
Ni2 O6 Cl1 136.9(2) yes
Ni1 N1 C2 105.6(3) yes
Ni1 N1 C3 108.6(3) yes
Ni1 N1 C10 107.6(4) yes
C2 N1 C3 112.4(4) yes
C2 N1 C10 111.9(4) yes
C3 N1 C10 110.6(4) yes
Ni1 N2 C4 106.6(3) yes
Ni1 N2 C8 129.1(3) yes
C4 N2 C8 118.6(4) yes
Ni1 N3 C11 110.8(4) yes
Ni1 N3 C15 127.9(4) yes
C11 N3 C15 120.9(5) yes
Ni2 N4 C17 106.7(3) yes
Ni2 N4 C18 108.5(3) yes
Ni2 N4 C25 106.3(3) yes
C17 N4 C18 111.7(4) yes
C17 N4 C25 112.3(4) yes
C18 N4 C25 111.1(4) yes
Ni2 N5 C19 110.6(3) yes
Ni2 N5 C23 130.3(3) yes
C19 N5 C23 118.2(4) yes
Ni2 N6 C26 108.3(3) yes
Ni2 N6 C30 131.2(3) yes
C26 N6 C30 120.4(4) yes
O1 C1 C2 112.4(4) yes
O1 C1 C17 108.2(4) yes
C2 C1 C17 107.0(4) yes
N1 C2 C1 108.4(4) yes
N1 C3 C4 112.0(4) yes
N2 C4 C3 117.2(4) yes
N2 C4 C5 122.3(5) yes
C3 C4 C5 120.4(5) yes
C4 C5 C6 119.1(6) yes
C5 C6 C7 119.1(6) yes
C6 C7 C8 120.5(5) yes
N2 C8 C7 120.0(5) yes
N2 C8 C9 118.1(5) yes
C7 C8 C9 121.8(5) yes
N1 C10 C11 108.5(5) yes
N3 C11 C10 118.4(5) yes
N3 C11 C12 122.9(6) yes
C10 C11 C12 118.5(6) yes
C11 C12 C13 117.1(8) yes
C12 C13 C14 120.5(7) yes
C13 C14 C15 122.2(6) yes
N3 C15 C14 116.3(6) yes
N3 C15 C16 121.7(5) yes
C14 C15 C16 122.0(6) yes
N4 C17 C1 108.7(4) yes
N4 C18 C19 114.6(4) yes
N5 C19 C18 118.7(4) yes
N5 C19 C20 122.2(5) yes
C18 C19 C20 118.9(5) yes
C19 C20 C21 119.2(6) yes
C20 C21 C22 119.5(6) yes
C21 C22 C23 119.5(6) yes
N5 C23 C22 121.4(5) yes
N5 C23 C24 119.2(5) yes
C22 C23 C24 119.4(5) yes
N4 C25 C26 110.7(4) yes
N6 C26 C25 118.1(4) yes
N6 C26 C27 118.4(5) yes
C25 C26 C27 123.3(5) yes
C26 C27 C28 120.3(5) yes
C27 C28 C29 120.2(5) yes
C28 C29 C30 117.9(5) yes
N6 C30 C29 122.8(5) yes
N6 C30 C31 120.6(5) yes
C29 C30 C31 116.6(5) yes
O2 C32 O3 124.7(5) yes
O2 C32 C33 119.8(5) yes
O3 C32 C33 115.4(5) yes
O1 C1 H1 108.8(4) yes
C2 C1 H1 109.2(4) yes
C17 C1 H1 111.3(4) yes
N1 C2 H2A 109.5(4) yes
N1 C2 H2B 110.2(4) yes
C1 C2 H2A 109.5(4) yes
C1 C2 H2B 110.2(5) yes
H2A C2 H2B 109.0(5) yes
N1 C3 H3A 108.5(4) yes
N1 C3 H3B 109.4(5) yes
C4 C3 H3A 108.5(5) yes
C4 C3 H3B 109.3(5) yes
H3A C3 H3B 109.0(5) yes
C4 C5 H5 120.5(6) yes
C6 C5 H5 120.4(6) yes
C5 C6 H6 120.8(7) yes
C7 C6 H6 120.0(7) yes
C6 C7 H7 119.6(6) yes
C8 C7 H7 120.0(7) yes
C8 C9 H9A 118.8(6) yes
C8 C9 H9B 106.9(6) yes
C8 C9 H9C 107.6(6) yes
H9A C9 H9B 107.1(7) yes
H9A C9 H9C 107.2(7) yes
H9B C9 H9C 109.0(7) yes
N1 C10 H10A 109.7(5) yes
N1 C10 H10B 109.6(5) yes
C11 C10 H10A 109.9(6) yes
C11 C10 H10B 110.2(6) yes
H10A C10 H10B 109.0(6) yes
C11 C12 H12 120.6(7) yes
C13 C12 H12 122.3(8) yes
C12 C13 H13 119.1(9) yes
C14 C13 H13 120.4(8) yes
C13 C14 H14 117.6(6) yes
C15 C14 H14 120.1(7) yes
C15 C16 H16A 122.6(7) yes
C15 C16 H16B 105.8(6) yes
C15 C16 H16C 106.1(8) yes
H16A C16 H16B 106.5(10) yes
H16A C16 H16C 106.4(7) yes
H16B C16 H16C 109.0(7) yes
N4 C17 H17A 110.0(4) yes
N4 C17 H17B 109.7(4) yes
C1 C17 H17A 109.7(4) yes
C1 C17 H17B 109.7(4) yes
H17A C17 H17B 109.0(5) yes
N4 C18 H18A 107.9(4) yes
N4 C18 H18B 108.5(4) yes
C19 C18 H18A 108.1(5) yes
C19 C18 H18B 108.7(4) yes
H18A C18 H18B 109.0(5) yes
C19 C20 H20 121.4(6) yes
C21 C20 H20 119.4(6) yes
C20 C21 H21 120.0(7) yes
C22 C21 H21 120.5(7) yes
C21 C22 H22 119.9(7) yes
C23 C22 H22 120.6(7) yes
C23 C24 H24A 120.8(7) yes
C23 C24 H24B 106.1(6) yes
C23 C24 H24C 106.5(6) yes
H24A C24 H24B 107.0(7) yes
H24A C24 H24C 107.0(6) yes
H24B C24 H24C 109.0(7) yes
N4 C25 H25A 109.5(4) yes
N4 C25 H25B 109.2(4) yes
C26 C25 H25A 109.3(4) yes
C26 C25 H25B 109.0(5) yes
H25A C25 H25B 109.0(5) yes
C26 C27 H27 120.1(6) yes
C28 C27 H27 119.6(5) yes
C27 C28 H28 119.5(6) yes
C29 C28 H28 120.3(6) yes
C28 C29 H29 121.0(6) yes
C30 C29 H29 121.1(5) yes
C30 C31 H31A 121.9(6) yes
C30 C31 H31B 106.5(6) yes
C30 C31 H31C 106.0(5) yes
H31A C31 H31B 106.5(6) yes
H31A C31 H31C 106.5(7) yes
H31B C31 H31C 109.0(6) yes
C32 C33 H33A 119.8(7) yes
C32 C33 H33B 106.6(9) yes
C32 C33 H33C 107.2(7) yes
H33A C33 H33B 106.9(8) yes
H33A C33 H33C 106.9(11) yes
H33B C33 H33C 109.1(8) yes

loop_
_geom_bond_atom_site_label_1
_geom_bond_atom_site_label_2
_geom_bond_distance
_geom_bond_publ_flag
Ni1 O1 1.994(3) yes
Ni1 O2 1.993(3) yes
Ni1 O5 2.170(4) yes
Ni1 N1 2.078(4) yes
Ni1 N2 2.189(4) yes
Ni1 N3 2.173(4) yes
Ni2 O1 1.981(3) yes
Ni2 O3 1.967(3) yes
Ni2 O6 2.504(4) yes
Ni2 N4 2.055(4) yes
Ni2 N5 2.123(4) yes
Ni2 N6 2.166(4) yes
Cl1 O6 1.451(4) yes
Cl1 O7 1.399(5) yes
Cl1 O8 1.412(5) yes
Cl1 O9 1.378(6) yes
Cl2 O10 1.351(5) yes
Cl2 O11 1.380(5) yes
Cl2 O12 1.427(7) yes
Cl2 O13 1.305(8) yes
O1 C1 1.376(5) yes
O2 C32 1.253(6) yes
O3 C32 1.251(6) yes
O4 O5 1.484(8) yes
N1 C2 1.473(6) yes
N1 C3 1.497(6) yes
N1 C10 1.485(7) yes
N2 C4 1.328(6) yes
N2 C8 1.355(6) yes
N3 C11 1.308(7) yes
N3 C15 1.346(7) yes
N4 C17 1.467(6) yes
N4 C18 1.490(6) yes
N4 C25 1.462(6) yes
N5 C19 1.314(6) yes
N5 C23 1.358(6) yes
N6 C26 1.349(6) yes
N6 C30 1.319(6) yes
C1 C2 1.514(6) yes
C1 C17 1.530(6) yes
C3 C4 1.492(7) yes
C4 C5 1.384(7) yes
C5 C6 1.365(9) yes
C6 C7 1.346(11) yes
C7 C8 1.398(8) yes
C8 C9 1.493(8) yes
C10 C11 1.484(8) yes
C11 C12 1.399(9) yes
C12 C13 1.338(11) yes
C13 C14 1.325(12) yes
C14 C15 1.416(8) yes
C15 C16 1.430(10) yes
C18 C19 1.482(7) yes
C19 C20 1.382(8) yes
C20 C21 1.365(9) yes
C21 C22 1.340(10) yes
C22 C23 1.382(8) yes
C23 C24 1.460(9) yes
C25 C26 1.471(7) yes
C26 C27 1.397(6) yes
C27 C28 1.379(9) yes
C28 C29 1.336(8) yes
C29 C30 1.395(7) yes
C30 C31 1.461(8) yes
C32 C33 1.461(8) yes
C1 H1 0.960(4) yes
C2 H2A 0.959(5) yes
C2 H2B 0.960(5) yes
C3 H3A 0.960(5) yes
C3 H3B 0.959(5) yes
C5 H5 0.960(6) yes
C6 H6 0.960(7) yes
C7 H7 0.960(6) yes
C9 H9A 0.960(7) yes
C9 H9B 0.960(7) yes
C9 H9C 0.959(7) yes
C10 H10A 0.960(6) yes
C10 H10B 0.960(7) yes
C12 H12 0.959(9) yes
C13 H13 0.959(8) yes
C14 H14 0.960(6) yes
C16 H16A 0.960(7) yes
C16 H16B 0.960(10) yes
C16 H16C 0.961(8) yes
C17 H17A 0.960(5) yes
C17 H17B 0.960(5) yes
C18 H18A 0.959(5) yes
C18 H18B 0.960(5) yes
C20 H20 0.960(6) yes
C21 H21 0.960(7) yes
C22 H22 0.960(6) yes
C24 H24A 0.960(6) yes
C24 H24B 0.960(7) yes
C24 H24C 0.960(6) yes
C25 H25A 0.960(5) yes
C25 H25B 0.961(5) yes
C27 H27 0.960(5) yes
C28 H28 0.959(5) yes
C29 H29 0.960(5) yes
C31 H31A 0.960(7) yes
C31 H31B 0.960(7) yes
C31 H31C 0.960(7) yes
C33 H33A 0.959(8) yes
C33 H33B 0.960(12) yes
C33 H33C 0.960(11) yes

loop_
_geom_torsion_atom_site_label_1
_geom_torsion_atom_site_label_2
_geom_torsion_atom_site_label_3
_geom_torsion_atom_site_label_4
_geom_torsion
_geom_torsion_publ_flag
O2 Ni1 O1 Ni2 3.9(2) yes
O2 Ni1 O1 C1 175.3(3) yes
O1 Ni1 O2 C32 -3.8(5) yes
O5 Ni1 O1 Ni2 -82.7(2) yes
O1 Ni1 O5 O4 150.3(4) yes
O5 Ni1 O1 C1 88.7(3) yes
N1 Ni1 O1 Ni2 -172.3(2) yes
N1 Ni1 O1 C1 -0.9(3) yes
O1 Ni1 N1 C2 24.2(3) yes
O1 Ni1 N1 C3 -96.5(3) yes
O1 Ni1 N1 C10 143.9(3) yes
N2 Ni1 O1 Ni2 104.9(2) yes
N2 Ni1 O1 C1 -83.7(3) yes
O1 Ni1 N2 C4 67.4(3) yes
O1 Ni1 N2 C8 -85.0(4) yes
N3 Ni1 O1 Ni2 -150.6(5) yes
N3 Ni1 O1 C1 20.8(4) yes
O1 Ni1 N3 C11 -11.2(4) yes
O1 Ni1 N3 C15 175.5(8) yes
O2 Ni1 O5 O4 57.1(4) yes
O5 Ni1 O2 C32 81.4(5) yes
O2 Ni1 N1 C2 -17.9(13) yes
O2 Ni1 N1 C3 -138.6(15) yes
O2 Ni1 N1 C10 101.7(14) yes
N1 Ni1 O2 C32 38.0(13) yes
O2 Ni1 N2 C4 160.3(3) yes
O2 Ni1 N2 C8 8.0(4) yes
N2 Ni1 O2 C32 -94.3(5) yes
O2 Ni1 N3 C11 -164.9(4) yes
O2 Ni1 N3 C15 21.8(5) yes
N3 Ni1 O2 C32 167.7(5) yes
N1 Ni1 O5 O4 -126.7(4) yes
O5 Ni1 N1 C2 -61.3(3) yes
O5 Ni1 N1 C3 178.0(3) yes
O5 Ni1 N1 C10 58.4(3) yes
N2 Ni1 O5 O4 -150.7(10) yes
O5 Ni1 N2 C4 8.7(8) yes
O5 Ni1 N2 C8 -143.7(10) yes
N3 Ni1 O5 O4 -47.6(4) yes
O5 Ni1 N3 C11 -78.8(4) yes
O5 Ni1 N3 C15 107.8(5) yes
N2 Ni1 N1 C2 115.1(3) yes
N2 Ni1 N1 C3 -5.6(3) yes
N1 Ni1 N2 C4 -15.5(3) yes
N1 Ni1 N2 C8 -167.9(4) yes
N2 Ni1 N1 C10 -125.3(4) yes
N3 Ni1 N1 C2 -148.6(3) yes
N3 Ni1 N1 C3 90.7(3) yes
N3 Ni1 N1 C10 -29.0(3) yes
N1 Ni1 N3 C11 10.7(4) yes
N1 Ni1 N3 C15 -162.6(5) yes
N3 Ni1 N2 C4 -93.9(3) yes
N3 Ni1 N2 C8 113.7(4) yes
N2 Ni1 N3 C11 92.5(4) yes
N2 Ni1 N3 C15 -80.9(5) yes
O3 Ni2 O1 Ni1 -7.8(2) yes
O3 Ni2 O1 C1 -179.2(3) yes
O1 Ni2 O3 C32 17.4(5) yes
O6 Ni2 O1 Ni1 75.1(2) yes
O1 Ni2 O6 Cl1 -166.4(3) yes
O6 Ni2 O1 C1 -96.3(3) yes
N4 Ni2 O1 Ni1 163.2(2) yes
N4 Ni2 O1 C1 -8.1(3) yes
O1 Ni2 N4 C17 -18.8(3) yes
O1 Ni2 N4 C18 101.6(3) yes
O1 Ni2 N4 C25 -138.8(3) yes
N5 Ni2 O1 Ni1 -113.7(2) yes
N5 Ni2 O1 C1 75.0(3) yes
O1 Ni2 N5 C19 -76.8(3) yes
O1 Ni2 N5 C23 91.9(4) yes
N6 Ni2 O1 Ni1 128.9(5) yes
N6 Ni2 O1 C1 -42.4(4) yes
O1 Ni2 N6 C26 21.6(4) yes
O1 Ni2 N6 C30 -162.4(6) yes
O3 Ni2 O6 Cl1 -71.6(3) yes
O6 Ni2 O3 C32 -64.1(5) yes
O3 Ni2 N4 C17 50.0(8) yes
O3 Ni2 N4 C18 170.5(9) yes
O3 Ni2 N4 C25 -70.0(8) yes
N4 Ni2 O3 C32 -50.5(8) yes
O3 Ni2 N5 C19 -172.0(3) yes
O3 Ni2 N5 C23 -3.2(4) yes
N5 Ni2 O3 C32 112.8(5) yes
O3 Ni2 N6 C26 157.5(3) yes
O3 Ni2 N6 C30 -26.5(4) yes
N6 Ni2 O3 C32 -148.9(5) yes
N4 Ni2 O6 Cl1 110.6(3) yes
O6 Ni2 N4 C17 63.4(3) yes
O6 Ni2 N4 C18 -176.1(3) yes
O6 Ni2 N4 C25 -56.5(3) yes
N5 Ni2 O6 Cl1 127.0(9) yes
O6 Ni2 N5 C19 -11.2(7) yes
O6 Ni2 N5 C23 157.6(10) yes
N6 Ni2 O6 Cl1 29.5(3) yes
O6 Ni2 N6 C26 74.9(3) yes
O6 Ni2 N6 C30 -109.2(4) yes
N5 Ni2 N4 C17 -113.9(3) yes
N5 Ni2 N4 C18 6.6(3) yes
N4 Ni2 N5 C19 5.3(3) yes
N4 Ni2 N5 C23 174.1(4) yes
N5 Ni2 N4 C25 126.1(3) yes
N6 Ni2 N4 C17 150.0(3) yes
N6 Ni2 N4 C18 -89.5(3) yes
N6 Ni2 N4 C25 30.1(3) yes
N4 Ni2 N6 C26 -12.8(3) yes
N4 Ni2 N6 C30 163.1(4) yes
N6 Ni2 N5 C19 85.6(3) yes
N6 Ni2 N5 C23 -105.7(4) yes
N5 Ni2 N6 C26 -95.7(3) yes
N5 Ni2 N6 C30 80.3(4) yes
O7 Cl1 O6 Ni2 166.1(4) yes
O8 Cl1 O6 Ni2 -75.2(4) yes
O9 Cl1 O6 Ni2 44.2(4) yes
Ni1 O1 C1 C2 -23.0(3) yes
Ni1 O1 C1 C17 -140.8(4) yes
Ni2 O1 C1 C2 150.0(4) yes
Ni2 O1 C1 C17 32.1(3) yes
Ni1 O2 C32 O3 11.7(4) yes
Ni1 O2 C32 C33 -173.5(9) yes
Ni2 O3 C32 O2 -21.0(4) yes
Ni2 O3 C32 C33 164.0(8) yes
Ni1 N1 C2 C1 -41.5(3) yes
Ni1 N1 C3 C4 24.4(3) yes
Ni1 N1 C10 C11 42.3(4) yes
C3 N1 C2 C1 76.6(4) yes
C2 N1 C3 C4 -92.0(5) yes
C10 N1 C2 C1 -158.3(5) yes
C2 N1 C10 C11 157.8(6) yes
C10 N1 C3 C4 142.2(5) yes
C3 N1 C10 C11 -76.1(5) yes
Ni1 N2 C4 C3 35.0(4) yes
Ni1 N2 C4 C5 -149.8(5) yes
Ni1 N2 C8 C7 143.3(7) yes
Ni1 N2 C8 C9 -38.6(4) yes
C8 N2 C4 C3 -169.2(6) yes
C8 N2 C4 C5 6.0(5) yes
C4 N2 C8 C7 -6.3(5) yes
C4 N2 C8 C9 171.8(7) yes
Ni1 N3 C11 C10 11.3(4) yes
Ni1 N3 C11 C12 -173.4(7) yes
Ni1 N3 C15 C14 173.1(8) yes
Ni1 N3 C15 C16 -8.0(5) yes
C15 N3 C11 C10 -174.9(8) yes
C15 N3 C11 C12 0.5(6) yes
C11 N3 C15 C14 0.4(6) yes
C11 N3 C15 C16 179.3(9) yes
Ni2 N4 C17 C1 40.1(3) yes
Ni2 N4 C18 C19 -16.9(3) yes
Ni2 N4 C25 C26 -42.8(3) yes
C18 N4 C17 C1 -78.2(4) yes
C17 N4 C18 C19 100.4(5) yes
C25 N4 C17 C1 156.1(5) yes
C17 N4 C25 C26 -159.1(5) yes
C25 N4 C18 C19 -133.4(5) yes
C18 N4 C25 C26 75.0(4) yes
Ni2 N5 C19 C18 -16.9(4) yes
Ni2 N5 C19 C20 167.4(6) yes
Ni2 N5 C23 C22 -166.9(7) yes
Ni2 N5 C23 C24 15.1(4) yes
C23 N5 C19 C18 172.8(6) yes
C23 N5 C19 C20 -2.9(5) yes
C19 N5 C23 C22 1.2(5) yes
C19 N5 C23 C24 -176.9(7) yes
Ni2 N6 C26 C25 -8.3(3) yes
Ni2 N6 C26 C27 175.4(5) yes
Ni2 N6 C30 C29 -175.7(7) yes
Ni2 N6 C30 C31 4.4(4) yes
C30 N6 C26 C25 175.2(6) yes
C30 N6 C26 C27 -1.1(5) yes
C26 N6 C30 C29 -0.1(5) yes
C26 N6 C30 C31 180.0(7) yes
O1 C1 C2 N1 44.0(4) yes
O1 C1 C17 N4 -48.0(4) yes
C17 C1 C2 N1 162.6(5) yes
C2 C1 C17 N4 -169.2(5) yes
N1 C3 C4 N2 -42.4(4) yes
N1 C3 C4 C5 142.3(6) yes
N2 C4 C5 C6 -1.5(5) yes
C3 C4 C5 C6 173.6(8) yes
C4 C5 C6 C7 -2.8(6) yes
C5 C6 C7 C8 2.4(6) yes
C6 C7 C8 N2 2.2(6) yes
C6 C7 C8 C9 -175.9(9) yes
N1 C10 C11 N3 -36.5(5) yes
N1 C10 C11 C12 148.0(7) yes
N3 C11 C12 C13 0.6(7) yes
C10 C11 C12 C13 175.9(10) yes
C11 C12 C13 C14 -2.5(7) yes
C12 C13 C14 C15 3.5(7) yes
C13 C14 C15 N3 -2.3(7) yes
C13 C14 C15 C16 178.7(11) yes
N4 C18 C19 N5 23.8(4) yes
N4 C18 C19 C20 -160.4(6) yes
N5 C19 C20 C21 2.2(5) yes
C18 C19 C20 C21 -173.5(8) yes
C19 C20 C21 C22 0.4(6) yes
C20 C21 C22 C23 -2.0(6) yes
C21 C22 C23 N5 1.2(6) yes
C21 C22 C23 C24 179.3(9) yes
N4 C25 C26 N6 35.2(4) yes
N4 C25 C26 C27 -148.7(6) yes
N6 C26 C27 C28 1.4(5) yes
C25 C26 C27 C28 -174.7(8) yes
C26 C27 C28 C29 -0.5(5) yes
C27 C28 C29 C30 -0.7(5) yes
C28 C29 C30 N6 1.1(5) yes
C28 C29 C30 C31 -179.0(8) yes
Ni1 O1 C1 H1 98.2(4) yes
Ni2 O1 C1 H1 -88.9(4) yes
Ni1 N1 C2 H2A -161.0(5) yes
Ni1 N1 C2 H2B 79.1(4) yes
Ni1 N1 C3 H3A -95.4(4) yes
Ni1 N1 C3 H3B 145.7(5) yes
Ni1 N1 C10 H10A -77.7(5) yes
Ni1 N1 C10 H10B 162.7(6) yes
C3 N1 C2 H2A -42.8(4) yes
C3 N1 C2 H2B -162.7(6) yes
C2 N1 C3 H3A 148.2(6) yes
C2 N1 C3 H3B 29.4(4) yes
C10 N1 C2 H2A 82.3(5) yes
C10 N1 C2 H2B -37.6(5) yes
C2 N1 C10 H10A 37.8(5) yes
C2 N1 C10 H10B -81.8(6) yes
C10 N1 C3 H3A 22.4(5) yes
C10 N1 C3 H3B -96.5(5) yes
C3 N1 C10 H10A 163.9(6) yes
C3 N1 C10 H10B 44.3(5) yes
Ni2 N4 C17 H17A -80.0(4) yes
Ni2 N4 C17 H17B 160.1(5) yes
Ni2 N4 C18 H18A -137.3(5) yes
Ni2 N4 C18 H18B 104.7(4) yes
Ni2 N4 C25 H25A -163.5(5) yes
Ni2 N4 C25 H25B 77.2(4) yes
C18 N4 C17 H17A 161.6(5) yes
C18 N4 C17 H17B 41.7(4) yes
C17 N4 C18 H18A -20.0(4) yes
C17 N4 C18 H18B -138.0(5) yes
C25 N4 C17 H17A 36.0(4) yes
C25 N4 C17 H17B -83.9(5) yes
C17 N4 C25 H25A 80.3(5) yes
C17 N4 C25 H25B -39.1(4) yes
C25 N4 C18 H18A 106.2(5) yes
C25 N4 C18 H18B -11.7(4) yes
C18 N4 C25 H25A -45.7(4) yes
C18 N4 C25 H25B -165.0(5) yes
O1 C1 C2 H2A 163.4(6) yes
O1 C1 C2 H2B -76.6(5) yes
O1 C1 C17 H17A 72.4(4) yes
O1 C1 C17 H17B -167.9(5) yes
C17 C1 C2 H2A -78.0(5) yes
C17 C1 C2 H2B 42.0(4) yes
C2 C1 C17 H17A -48.9(4) yes
C2 C1 C17 H17B 70.8(5) yes
H1 C1 C2 N1 -76.9(5) yes
H1 C1 C2 H2A 42.6(5) yes
H1 C1 C2 H2B 162.5(6) yes
H1 C1 C17 N4 71.5(4) yes
H1 C1 C17 H17A -168.2(6) yes
H1 C1 C17 H17B -48.4(5) yes
H3A C3 C4 N2 77.4(5) yes
H3A C3 C4 C5 -97.9(6) yes
H3B C3 C4 N2 -163.8(6) yes
H3B C3 C4 C5 20.9(5) yes
N2 C4 C5 H5 178.2(8) yes
C3 C4 C5 H5 -6.8(5) yes
C4 C5 C6 H6 176.5(10) yes
H5 C5 C6 C7 177.6(10) yes
H5 C5 C6 H6 -3.1(6) yes
C5 C6 C7 H7 -177.8(10) yes
H6 C6 C7 C8 -176.9(10) yes
H6 C6 C7 H7 2.9(7) yes
H7 C7 C8 N2 -177.6(9) yes
H7 C7 C8 C9 4.4(6) yes
N2 C8 C9 H9A -180.0(9) yes
N2 C8 C9 H9B 58.8(6) yes
N2 C8 C9 H9C -58.1(6) yes
C7 C8 C9 H9A -1.9(6) yes
C7 C8 C9 H9B -123.1(8) yes
C7 C8 C9 H9C 119.9(8) yes
H10A C10 C11 N3 83.4(7) yes
H10A C10 C11 C12 -92.2(7) yes
H10B C10 C11 N3 -156.5(8) yes
H10B C10 C11 C12 28.0(6) yes
N3 C11 C12 H12 -179.8(11) yes
C10 C11 C12 H12 -4.5(7) yes
C11 C12 C13 H13 176.6(12) yes
H12 C12 C13 C14 177.9(13) yes
H12 C12 C13 H13 -3.1(8) yes
C12 C13 C14 H14 -175.7(12) yes
H13 C13 C14 C15 -175.6(12) yes
H13 C13 C14 H14 5.2(7) yes
H14 C14 C15 N3 176.8(9) yes
H14 C14 C15 C16 -2.1(7) yes
N3 C15 C16 H16A -179.7(12) yes
N3 C15 C16 H16B 58.2(7) yes
N3 C15 C16 H16C -57.4(7) yes
C14 C15 C16 H16A -0.8(7) yes
C14 C15 C16 H16B -122.9(9) yes
C14 C15 C16 H16C 121.5(9) yes
H18A C18 C19 N5 144.1(6) yes
H18A C18 C19 C20 -40.1(5) yes
H18B C18 C19 N5 -97.8(6) yes
H18B C18 C19 C20 78.0(6) yes
N5 C19 C20 H20 -175.1(9) yes
C18 C19 C20 H20 9.2(5) yes
C19 C20 C21 H21 179.0(10) yes
H20 C20 C21 C22 177.7(10) yes
H20 C20 C21 H21 -3.6(7) yes
C20 C21 C22 H22 179.0(10) yes
H21 C21 C22 C23 179.4(10) yes
H21 C21 C22 H22 0.4(7) yes
H22 C22 C23 N5 -179.7(9) yes
H22 C22 C23 C24 -1.7(6) yes
N5 C23 C24 H24A 179.8(9) yes
N5 C23 C24 H24B 58.0(6) yes
N5 C23 C24 H24C -58.1(6) yes
C22 C23 C24 H24A 1.7(6) yes
C22 C23 C24 H24B -120.1(8) yes
C22 C23 C24 H24C 123.9(8) yes
H25A C25 C26 N6 155.9(6) yes
H25A C25 C26 C27 -27.9(5) yes
H25B C25 C26 N6 -85.0(5) yes
H25B C25 C26 C27 91.2(6) yes
N6 C26 C27 H27 -178.4(8) yes
C25 C26 C27 H27 5.5(5) yes
C26 C27 C28 H28 179.9(9) yes
H27 C27 C28 C29 179.3(9) yes
H27 C27 C28 H28 -0.3(6) yes
C27 C28 C29 H29 178.9(9) yes
H28 C28 C29 C30 178.9(9) yes
H28 C28 C29 H29 -1.4(6) yes
H29 C29 C30 N6 -178.6(8) yes
H29 C29 C30 C31 1.3(5) yes
N6 C30 C31 H31A -179.8(9) yes
N6 C30 C31 H31B 57.9(6) yes
N6 C30 C31 H31C -58.1(6) yes
C29 C30 C31 H31A 0.3(6) yes
C29 C30 C31 H31B -122.0(7) yes
C29 C30 C31 H31C 122.0(7) yes
O2 C32 C33 H33A 179.7(12) yes
O2 C32 C33 H33B 58.3(8) yes
O2 C32 C33 H33C -58.4(8) yes
O3 C32 C33 H33A -5.1(8) yes
O3 C32 C33 H33B -126.5(9) yes
O3 C32 C33 H33C 116.9(9) yes
